data_7251254
loop_
_publ_author_name
'Wang, Bin'
'Li, Zekun'
'Cao, Hua'

_publ_section_title
;
 Rearrangement-driven divergent synthesis: a metal-free tandem annulation
 for CF3-functionalized 1-(aminomethyl)naphthalen-2-ols and
 1-(2-naphthyl)azetidines
;
_journal_issue 47
_journal_name_full 'Green Chemistry'
_journal_page_first 15074
_journal_page_last 15080
_journal_paper_doi 10.1039/D5GC05046D
_journal_volume 27
_journal_year 2025
_chemical_formula_moiety 'C21 H17 F6 N O'
_chemical_formula_sum 'C21 H17 F6 N O'
_chemical_formula_weight 413.36
_space_group_crystal_system monoclinic
_space_group_IT_number 14
_space_group_name_Hall '-P 2yn'
_space_group_name_H-M_alt 'P 1 21/n 1'
_atom_sites_solution_hydrogens geom
_atom_sites_solution_primary dual
_audit_creation_date 2024-10-31
_audit_creation_method
;
Olex2 1.5-beta
(compiled 2022.04.07 svn.rca3783a0 for OlexSys, GUI svn.r6439)
;
_audit_update_record
;
2025-05-16 deposited with the CCDC.	2025-11-07 downloaded from the CCDC.
;
_cell_angle_alpha 90
_cell_angle_beta 109.638(2)
_cell_angle_gamma 90
_cell_formula_units_Z 4
_cell_length_a 9.1569(2)
_cell_length_b 22.3534(4)
_cell_length_c 9.6077(2)
_cell_measurement_reflns_used 4616
_cell_measurement_temperature 169.99(10)
_cell_measurement_theta_max 73.9750
_cell_measurement_theta_min 3.9120
_cell_volume 1852.19(7)
_computing_cell_refinement 'CrysAlisPro 1.171.38.43f (Rigaku OD, 2015)'
_computing_data_collection 'CrysAlisPro 1.171.38.43f (Rigaku OD, 2015)'
_computing_data_reduction 'CrysAlisPro 1.171.38.43f (Rigaku OD, 2015)'
_computing_molecular_graphics 'Olex2 1.5-beta (Dolomanov et al., 2009)'
_computing_publication_material 'Olex2 1.5-beta (Dolomanov et al., 2009)'
_computing_structure_refinement 'SHELXL 2018/3 (Sheldrick, 2015)'
_computing_structure_solution 'SHELXT 2018/2 (Sheldrick, 2018)'
_diffrn_ambient_environment N~2~
_diffrn_ambient_temperature 169.99(10)
_diffrn_detector 'CCD plate'
_diffrn_detector_area_resol_mean 5.2684
_diffrn_detector_type AtlasS2
_diffrn_measured_fraction_theta_full 0.999
_diffrn_measured_fraction_theta_max 0.968
_diffrn_measurement_details
;
List of Runs (angles in degrees, time in seconds):

  # Type    Start    End  Width  t~exp~   \w     \q     \k     \f   Frames
#--------------------------------------------------------------------------
  1  \w     13.00  86.00   1.00    1.00    --   40.73  57.00  90.00   73
  2  \w     79.00 161.00   1.00    1.00    --  108.20  61.00   0.00   82
  3  \w    108.00 135.00   1.00    1.00    --  108.20 -30.00   0.00   27
  4  \w    113.00 141.00   1.00    1.00    --  108.20 -77.00-150.00   28
  5  \w     37.00 101.00   1.00    1.00    --  108.20 -94.00-150.00   64
  6  \w     25.00  96.00   1.00    1.00    --   40.73-125.00-150.00   71
  7  \w     32.00  71.00   1.00    1.00    --  108.20 -30.00   0.00   39
  8  \w     48.00 120.00   1.00    1.00    --  108.20-125.00 120.00   72
  9  \w    -61.00  34.00   1.00    1.00    --  -40.73  38.00-120.00   95
 10  \w     97.00 148.00   1.00    1.00    --  108.20 125.00   0.00   51
 11  \w     96.00 148.00   1.00    1.00    --  108.20 125.00 -60.00   52
;
_diffrn_measurement_device 'four-circle diffractometer'
_diffrn_measurement_device_type 'SuperNova, Dual, Cu at zero, AtlasS2'
_diffrn_measurement_method '\w scans'
_diffrn_orient_matrix_type 'CrysAlisPro convention (1999,Acta A55,543-557)'
_diffrn_orient_matrix_UB_11 -0.0452963000
_diffrn_orient_matrix_UB_12 0.0610051000
_diffrn_orient_matrix_UB_13 0.0482221000
_diffrn_orient_matrix_UB_21 -0.1326142000
_diffrn_orient_matrix_UB_22 -0.0301427000
_diffrn_orient_matrix_UB_23 0.0389473000
_diffrn_orient_matrix_UB_31 0.1107106000
_diffrn_orient_matrix_UB_32 -0.0110395000
_diffrn_orient_matrix_UB_33 0.1585230000
_diffrn_radiation_monochromator mirror
_diffrn_radiation_probe x-ray
_diffrn_radiation_type 'Cu K\a'
_diffrn_radiation_wavelength 1.54184
_diffrn_reflns_av_R_equivalents 0.0258
_diffrn_reflns_av_unetI/netI 0.0297
_diffrn_reflns_Laue_measured_fraction_full 0.999
_diffrn_reflns_Laue_measured_fraction_max 0.968
_diffrn_reflns_limit_h_max 11
_diffrn_reflns_limit_h_min -10
_diffrn_reflns_limit_k_max 21
_diffrn_reflns_limit_k_min -27
_diffrn_reflns_limit_l_max 11
_diffrn_reflns_limit_l_min -9
_diffrn_reflns_number 6944
_diffrn_reflns_point_group_measured_fraction_full 0.999
_diffrn_reflns_point_group_measured_fraction_max 0.968
_diffrn_reflns_theta_full 67.684
_diffrn_reflns_theta_max 74.224
_diffrn_reflns_theta_min 3.955
_diffrn_source 'micro-focus sealed X-ray tube'
_diffrn_source_type 'SuperNova (Cu) X-ray Source'
_exptl_absorpt_coefficient_mu 1.158
_exptl_absorpt_correction_T_max 1.00000
_exptl_absorpt_correction_T_min 0.23124
_exptl_absorpt_correction_type multi-scan
_exptl_absorpt_process_details
;
CrysAlisPro 1.171.38.43f (Rigaku Oxford Diffraction, 2015)
Empirical absorption correction using spherical harmonics,
 implemented in SCALE3 ABSPACK scaling algorithm.
;
_exptl_crystal_colour 'clear light colourless'
_exptl_crystal_density_diffrn 1.482
_exptl_crystal_description block
_exptl_crystal_F_000 848
_exptl_crystal_size_max 0.14
_exptl_crystal_size_mid 0.13
_exptl_crystal_size_min 0.12
_refine_diff_density_max 0.278
_refine_diff_density_min -0.255
_refine_diff_density_rms 0.054
_refine_ls_extinction_coef 0.0086(7)
_refine_ls_extinction_expression Fc^*^=kFc[1+0.001xFc^2^\l^3^/sin(2\q)]^-1/4^
_refine_ls_extinction_method 'SHELXL-2018/3 (Sheldrick 2018)'
_refine_ls_goodness_of_fit_ref 1.046
_refine_ls_hydrogen_treatment constr
_refine_ls_matrix_type full
_refine_ls_number_parameters 265
_refine_ls_number_reflns 3645
_refine_ls_number_restraints 0
_refine_ls_restrained_S_all 1.046
_refine_ls_R_factor_all 0.0514
_refine_ls_R_factor_gt 0.0472
_refine_ls_shift/su_max 0.001
_refine_ls_shift/su_mean 0.000
_refine_ls_structure_factor_coef Fsqd
_refine_ls_weighting_details 'w=1/[\s^2^(Fo^2^)+(0.0847P)^2^+0.3240P] where P=(Fo^2^+2Fc^2^)/3'
_refine_ls_weighting_scheme calc
_refine_ls_wR_factor_gt 0.1317
_refine_ls_wR_factor_ref 0.1366
_reflns_Friedel_coverage 0.000
_reflns_number_gt 3254
_reflns_number_total 3645
_reflns_threshold_expression 'I > 2\s(I)'
_cod_data_source_file d5gc05046d2.cif
_cod_data_source_block w12
_cod_depositor_comments 'Adding full bibliography for 7251254--7251256.cif.'
_cod_database_code 7251254
_shelx_shelxl_version_number 2018/3
_shelx_space_group_comment
;
The symmetry employed for this shelxl refinement is uniquely defined
by the following loop, which should always be used as a source of
symmetry information in preference to the above space-group names.
They are only intended as comments.
;
_olex2_refinement_description
;
1. Fixed Uiso
 At 1.2 times of:
  All C(H) groups, All C(H,H) groups
 At 1.5 times of:
  All C(H,H,H) groups, All O(H) groups
2.a Secondary CH2 refined with riding coordinates:
 C12(H12A,H12B), C14(H14A,H14B)
2.b Aromatic/amide H refined with riding coordinates:
 C2(H2), C3(H3), C4(H4), C5(H5), C8(H8), C16(H16), C17(H17), C19(H19), C20(H20)
2.c Idealised Me refined as rotating group:
 C13(H13A,H13B,H13C)
2.d Idealised tetrahedral OH refined as rotating group:
 O1(H1)
;
_olex2_date_sample_data_collection 2024-10-30
_olex2_submission_special_instructions 'No special instructions were received'
_oxdiff_exptl_absorpt_empirical_details
;
Empirical correction (ABSPACK) includes:
- Absorption correction using spherical harmonics
- Frame scaling
- Detector area scaling
;
_oxdiff_exptl_absorpt_empirical_full_max 3.166
_oxdiff_exptl_absorpt_empirical_full_min 0.490

loop_
_space_group_symop_operation_xyz
'x, y, z'
'-x+1/2, y+1/2, -z+1/2'
'-x, -y, -z'
'x-1/2, -y-1/2, z-1/2'

loop_
_atom_site_label
_atom_site_type_symbol
_atom_site_fract_x
_atom_site_fract_y
_atom_site_fract_z
_atom_site_U_iso_or_equiv
_atom_site_adp_type
_atom_site_occupancy
_atom_site_site_symmetry_order
_atom_site_calc_flag
_atom_site_refinement_flags_posn
_atom_site_refinement_flags_adp
_atom_site_refinement_flags_occupancy
_atom_site_disorder_assembly
_atom_site_disorder_group
F1 F 0.49267(14) 0.97325(4) 0.31527(14) 0.0488(3) Uani 1 1 d . . . . .
F2 F 0.35726(13) 0.90460(5) 0.17683(13) 0.0506(3) Uani 1 1 d . . . . .
F3 F 0.59304(14) 0.91763(5) 0.19096(13) 0.0509(3) Uani 1 1 d . . . . .
F4 F 0.52922(14) 0.58803(5) -0.40126(12) 0.0469(3) Uani 1 1 d . . . . .
F5 F 0.36765(14) 0.52568(6) -0.36886(12) 0.0507(3) Uani 1 1 d . . . . .
F6 F 0.60610(14) 0.50063(5) -0.31587(12) 0.0504(3) Uani 1 1 d . . . . .
O1 O 0.52315(14) 0.79510(5) 0.22637(12) 0.0326(3) Uani 1 1 d . . . . .
H1 H 0.539346 0.758280 0.221795 0.049 Uiso 1 1 calc R U . . .
N1 N 0.63730(14) 0.69021(5) 0.31635(13) 0.0245(3) Uani 1 1 d . . . . .
C1 C 0.62547(18) 0.85420(7) 0.66009(18) 0.0307(4) Uani 1 1 d . . . . .
C2 C 0.6541(2) 0.87497(9) 0.8064(2) 0.0385(4) Uani 1 1 d . . . . .
H2 H 0.648998 0.916573 0.824430 0.046 Uiso 1 1 calc R U . . .
C3 C 0.6888(2) 0.83568(10) 0.92125(19) 0.0432(5) Uani 1 1 d . . . . .
H3 H 0.706145 0.849852 1.018720 0.052 Uiso 1 1 calc R U . . .
C4 C 0.6989(2) 0.77422(10) 0.89566(19) 0.0410(4) Uani 1 1 d . . . . .
H4 H 0.722902 0.747137 0.976436 0.049 Uiso 1 1 calc R U . . .
C5 C 0.67484(19) 0.75261(8) 0.75606(18) 0.0342(4) Uani 1 1 d . . . . .
H5 H 0.682950 0.710876 0.741413 0.041 Uiso 1 1 calc R U . . .
C6 C 0.63780(17) 0.79216(7) 0.63299(17) 0.0270(3) Uani 1 1 d . . . . .
C7 C 0.60783(17) 0.77153(7) 0.48500(16) 0.0251(3) Uani 1 1 d . . . . .
C8 C 0.58125(18) 0.89393(7) 0.53915(18) 0.0316(4) Uani 1 1 d . . . . .
H8 H 0.573625 0.935477 0.556318 0.038 Uiso 1 1 calc R U . . .
C9 C 0.54915(17) 0.87383(7) 0.39775(17) 0.0281(3) Uani 1 1 d . . . . .
C10 C 0.56123(17) 0.81176(7) 0.36946(16) 0.0262(3) Uani 1 1 d . . . . .
C11 C 0.4982(2) 0.91654(7) 0.2708(2) 0.0340(4) Uani 1 1 d . . . . .
C12 C 0.61430(18) 0.70509(7) 0.45797(16) 0.0275(3) Uani 1 1 d . . . . .
H12A H 0.700124 0.687378 0.540101 0.033 Uiso 1 1 calc R U . . .
H12B H 0.516470 0.686524 0.458895 0.033 Uiso 1 1 calc R U . . .
C13 C 0.79881(19) 0.70117(8) 0.32804(19) 0.0348(4) Uani 1 1 d . . . . .
H13A H 0.867837 0.677989 0.410608 0.052 Uiso 1 1 calc R U . . .
H13B H 0.822190 0.743872 0.345293 0.052 Uiso 1 1 calc R U . . .
H13C H 0.814382 0.688995 0.236048 0.052 Uiso 1 1 calc R U . . .
C14 C 0.5970(2) 0.62660(7) 0.28418(17) 0.0299(3) Uani 1 1 d . . . . .
H14A H 0.496091 0.618629 0.297411 0.036 Uiso 1 1 calc R U . . .
H14B H 0.676216 0.601571 0.356092 0.036 Uiso 1 1 calc R U . . .
C15 C 0.58660(18) 0.60871(6) 0.12999(16) 0.0268(3) Uani 1 1 d . . . . .
C16 C 0.4772(2) 0.63497(7) 0.00932(19) 0.0344(4) Uani 1 1 d . . . . .
H16 H 0.415257 0.666745 0.024372 0.041 Uiso 1 1 calc R U . . .
C17 C 0.4565(2) 0.61585(7) -0.13256(18) 0.0354(4) Uani 1 1 d . . . . .
H17 H 0.382143 0.634819 -0.214446 0.042 Uiso 1 1 calc R U . . .
C18 C 0.54527(18) 0.56852(7) -0.15527(17) 0.0285(3) Uani 1 1 d . . . . .
C19 C 0.6778(2) 0.56294(8) 0.10581(18) 0.0350(4) Uani 1 1 d . . . . .
H19 H 0.755507 0.545280 0.187443 0.042 Uiso 1 1 calc R U . . .
C20 C 0.6566(2) 0.54262(8) -0.03664(19) 0.0355(4) Uani 1 1 d . . . . .
H20 H 0.718841 0.510972 -0.051860 0.043 Uiso 1 1 calc R U . . .
C21 C 0.5130(2) 0.54587(7) -0.30914(18) 0.0337(4) Uani 1 1 d . . . . .

loop_
_atom_site_aniso_label
_atom_site_aniso_U_11
_atom_site_aniso_U_22
_atom_site_aniso_U_33
_atom_site_aniso_U_23
_atom_site_aniso_U_13
_atom_site_aniso_U_12
F1 0.0672(7) 0.0194(5) 0.0597(7) -0.0028(4) 0.0211(6) 0.0038(4)
F2 0.0472(6) 0.0353(6) 0.0543(7) 0.0029(5) -0.0028(5) 0.0017(5)
F3 0.0655(8) 0.0441(6) 0.0550(7) 0.0151(5) 0.0360(6) 0.0118(5)
F4 0.0705(8) 0.0411(6) 0.0358(6) 0.0051(4) 0.0267(5) -0.0057(5)
F5 0.0536(7) 0.0645(8) 0.0358(6) -0.0170(5) 0.0175(5) -0.0214(5)
F6 0.0748(8) 0.0405(6) 0.0409(6) -0.0084(5) 0.0261(6) 0.0126(5)
O1 0.0475(7) 0.0232(5) 0.0252(6) -0.0027(4) 0.0098(5) 0.0044(5)
N1 0.0290(6) 0.0209(6) 0.0256(6) -0.0039(4) 0.0119(5) -0.0011(4)
C1 0.0271(7) 0.0351(8) 0.0339(8) -0.0120(6) 0.0156(6) -0.0058(6)
C2 0.0359(9) 0.0458(10) 0.0376(9) -0.0192(8) 0.0175(7) -0.0069(7)
C3 0.0385(9) 0.0642(12) 0.0298(9) -0.0168(8) 0.0152(7) -0.0072(8)
C4 0.0373(9) 0.0598(12) 0.0274(8) -0.0014(7) 0.0128(7) -0.0012(8)
C5 0.0342(8) 0.0420(9) 0.0283(8) -0.0030(7) 0.0130(7) -0.0008(7)
C6 0.0242(7) 0.0324(8) 0.0270(8) -0.0050(6) 0.0120(6) -0.0030(6)
C7 0.0260(7) 0.0243(7) 0.0264(7) -0.0034(5) 0.0108(6) -0.0017(5)
C8 0.0329(8) 0.0241(7) 0.0413(9) -0.0113(6) 0.0173(7) -0.0037(6)
C9 0.0289(7) 0.0226(7) 0.0349(8) -0.0035(6) 0.0136(6) -0.0020(5)
C10 0.0273(7) 0.0250(7) 0.0269(7) -0.0050(6) 0.0099(6) -0.0015(5)
C11 0.0390(9) 0.0215(7) 0.0425(9) -0.0032(6) 0.0148(7) 0.0010(6)
C12 0.0356(8) 0.0240(7) 0.0253(7) -0.0014(6) 0.0134(6) 0.0005(6)
C13 0.0305(8) 0.0392(9) 0.0376(9) -0.0056(7) 0.0154(7) -0.0023(6)
C14 0.0427(9) 0.0199(7) 0.0282(8) -0.0019(6) 0.0133(7) -0.0008(6)
C15 0.0314(8) 0.0207(7) 0.0285(8) -0.0029(5) 0.0105(6) -0.0017(5)
C16 0.0391(9) 0.0278(8) 0.0340(8) -0.0062(6) 0.0090(7) 0.0090(6)
C17 0.0410(9) 0.0311(8) 0.0279(8) -0.0017(6) 0.0035(7) 0.0071(6)
C18 0.0343(8) 0.0242(7) 0.0288(8) -0.0032(6) 0.0129(6) -0.0041(6)
C19 0.0409(9) 0.0321(8) 0.0294(8) 0.0003(6) 0.0085(7) 0.0101(7)
C20 0.0414(9) 0.0324(8) 0.0352(8) -0.0028(7) 0.0162(7) 0.0109(7)
C21 0.0441(9) 0.0297(8) 0.0307(8) -0.0017(6) 0.0170(7) -0.0033(7)

loop_
_atom_type_symbol
_atom_type_description
_atom_type_scat_dispersion_real
_atom_type_scat_dispersion_imag
_atom_type_scat_source
C C 0.0181 0.0091 'International Tables Vol C Tables 4.2.6.8 and 6.1.1.4'
H H 0.0000 0.0000 'International Tables Vol C Tables 4.2.6.8 and 6.1.1.4'
F F 0.0727 0.0534 'International Tables Vol C Tables 4.2.6.8 and 6.1.1.4'
N N 0.0311 0.0180 'International Tables Vol C Tables 4.2.6.8 and 6.1.1.4'
O O 0.0492 0.0322 'International Tables Vol C Tables 4.2.6.8 and 6.1.1.4'

loop_
_geom_angle_atom_site_label_1
_geom_angle_atom_site_label_2
_geom_angle_atom_site_label_3
_geom_angle
_geom_angle_site_symmetry_1
_geom_angle_site_symmetry_3
_geom_angle_publ_flag
C10 O1 H1 109.5 . . ?
C13 N1 C12 110.06(12) . . ?
C13 N1 C14 110.63(12) . . ?
C14 N1 C12 107.79(11) . . ?
C2 C1 C6 120.05(16) . . ?
C8 C1 C2 121.13(15) . . ?
C8 C1 C6 118.81(14) . . ?
C1 C2 H2 119.8 . . ?
C3 C2 C1 120.46(17) . . ?
C3 C2 H2 119.8 . . ?
C2 C3 H3 120.0 . . ?
C2 C3 C4 120.03(16) . . ?
C4 C3 H3 120.0 . . ?
C3 C4 H4 119.4 . . ?
C5 C4 C3 121.16(18) . . ?
C5 C4 H4 119.4 . . ?
C4 C5 H5 119.7 . . ?
C4 C5 C6 120.57(17) . . ?
C6 C5 H5 119.7 . . ?
C1 C6 C5 117.72(14) . . ?
C1 C6 C7 119.71(14) . . ?
C5 C6 C7 122.53(14) . . ?
C6 C7 C12 118.80(13) . . ?
C10 C7 C6 119.56(14) . . ?
C10 C7 C12 121.41(13) . . ?
C1 C8 H8 119.4 . . ?
C9 C8 C1 121.26(14) . . ?
C9 C8 H8 119.4 . . ?
C8 C9 C10 120.35(14) . . ?
C8 C9 C11 120.36(14) . . ?
C10 C9 C11 119.28(14) . . ?
O1 C10 C7 122.87(13) . . ?
O1 C10 C9 116.88(13) . . ?
C7 C10 C9 120.25(14) . . ?
F1 C11 C9 112.19(14) . . ?
F2 C11 F1 105.87(13) . . ?
F2 C11 F3 106.45(15) . . ?
F2 C11 C9 113.04(13) . . ?
F3 C11 F1 105.43(14) . . ?
F3 C11 C9 113.24(14) . . ?
N1 C12 C7 113.81(12) . . ?
N1 C12 H12A 108.8 . . ?
N1 C12 H12B 108.8 . . ?
C7 C12 H12A 108.8 . . ?
C7 C12 H12B 108.8 . . ?
H12A C12 H12B 107.7 . . ?
N1 C13 H13A 109.5 . . ?
N1 C13 H13B 109.5 . . ?
N1 C13 H13C 109.5 . . ?
H13A C13 H13B 109.5 . . ?
H13A C13 H13C 109.5 . . ?
H13B C13 H13C 109.5 . . ?
N1 C14 H14A 109.0 . . ?
N1 C14 H14B 109.0 . . ?
N1 C14 C15 112.99(12) . . ?
H14A C14 H14B 107.8 . . ?
C15 C14 H14A 109.0 . . ?
C15 C14 H14B 109.0 . . ?
C16 C15 C14 120.02(14) . . ?
C16 C15 C19 118.65(14) . . ?
C19 C15 C14 121.17(14) . . ?
C15 C16 H16 119.4 . . ?
C17 C16 C15 121.15(14) . . ?
C17 C16 H16 119.4 . . ?
C16 C17 H17 120.1 . . ?
C16 C17 C18 119.71(15) . . ?
C18 C17 H17 120.1 . . ?
C17 C18 C21 118.65(15) . . ?
C20 C18 C17 119.87(14) . . ?
C20 C18 C21 121.45(14) . . ?
C15 C19 H19 119.6 . . ?
C15 C19 C20 120.80(15) . . ?
C20 C19 H19 119.6 . . ?
C18 C20 C19 119.77(15) . . ?
C18 C20 H20 120.1 . . ?
C19 C20 H20 120.1 . . ?
F4 C21 F5 105.67(14) . . ?
F4 C21 F6 106.67(13) . . ?
F4 C21 C18 112.80(13) . . ?
F5 C21 C18 112.06(13) . . ?
F6 C21 F5 106.40(14) . . ?
F6 C21 C18 112.72(14) . . ?

loop_
_geom_bond_atom_site_label_1
_geom_bond_atom_site_label_2
_geom_bond_distance
_geom_bond_site_symmetry_2
_geom_bond_publ_flag
F1 C11 1.3441(18) . ?
F2 C11 1.330(2) . ?
F3 C11 1.338(2) . ?
F4 C21 1.3348(19) . ?
F5 C21 1.338(2) . ?
F6 C21 1.338(2) . ?
O1 H1 0.8400 . ?
O1 C10 1.3520(18) . ?
N1 C12 1.4829(18) . ?
N1 C13 1.4657(19) . ?
N1 C14 1.4753(18) . ?
C1 C2 1.419(2) . ?
C1 C6 1.422(2) . ?
C1 C8 1.409(2) . ?
C2 H2 0.9500 . ?
C2 C3 1.361(3) . ?
C3 H3 0.9500 . ?
C3 C4 1.404(3) . ?
C4 H4 0.9500 . ?
C4 C5 1.372(2) . ?
C5 H5 0.9500 . ?
C5 C6 1.423(2) . ?
C6 C7 1.431(2) . ?
C7 C10 1.380(2) . ?
C7 C12 1.512(2) . ?
C8 H8 0.9500 . ?
C8 C9 1.366(2) . ?
C9 C10 1.425(2) . ?
C9 C11 1.495(2) . ?
C12 H12A 0.9900 . ?
C12 H12B 0.9900 . ?
C13 H13A 0.9800 . ?
C13 H13B 0.9800 . ?
C13 H13C 0.9800 . ?
C14 H14A 0.9900 . ?
C14 H14B 0.9900 . ?
C14 C15 1.506(2) . ?
C15 C16 1.383(2) . ?
C15 C19 1.388(2) . ?
C16 H16 0.9500 . ?
C16 C17 1.380(2) . ?
C17 H17 0.9500 . ?
C17 C18 1.395(2) . ?
C18 C20 1.376(2) . ?
C18 C21 1.495(2) . ?
C19 H19 0.9500 . ?
C19 C20 1.392(2) . ?
C20 H20 0.9500 . ?

loop_
_geom_torsion_atom_site_label_1
_geom_torsion_atom_site_label_2
_geom_torsion_atom_site_label_3
_geom_torsion_atom_site_label_4
_geom_torsion
_geom_torsion_site_symmetry_1
_geom_torsion_site_symmetry_2
_geom_torsion_site_symmetry_3
_geom_torsion_site_symmetry_4
_geom_torsion_publ_flag
N1 C14 C15 C16 -62.40(19) . . . . ?
N1 C14 C15 C19 122.28(16) . . . . ?
C1 C2 C3 C4 1.0(3) . . . . ?
C1 C6 C7 C10 -2.6(2) . . . . ?
C1 C6 C7 C12 -177.18(13) . . . . ?
C1 C8 C9 C10 -0.6(2) . . . . ?
C1 C8 C9 C11 178.29(14) . . . . ?
C2 C1 C6 C5 1.8(2) . . . . ?
C2 C1 C6 C7 179.61(14) . . . . ?
C2 C1 C8 C9 -178.03(15) . . . . ?
C2 C3 C4 C5 0.2(3) . . . . ?
C3 C4 C5 C6 -0.4(3) . . . . ?
C4 C5 C6 C1 -0.6(2) . . . . ?
C4 C5 C6 C7 -178.36(15) . . . . ?
C5 C6 C7 C10 175.17(14) . . . . ?
C5 C6 C7 C12 0.6(2) . . . . ?
C6 C1 C2 C3 -2.0(2) . . . . ?
C6 C1 C8 C9 0.6(2) . . . . ?
C6 C7 C10 O1 -176.48(13) . . . . ?
C6 C7 C10 C9 2.6(2) . . . . ?
C6 C7 C12 N1 -159.43(13) . . . . ?
C8 C1 C2 C3 176.55(16) . . . . ?
C8 C1 C6 C5 -176.84(14) . . . . ?
C8 C1 C6 C7 1.0(2) . . . . ?
C8 C9 C10 O1 178.09(14) . . . . ?
C8 C9 C10 C7 -1.0(2) . . . . ?
C8 C9 C11 F1 1.1(2) . . . . ?
C8 C9 C11 F2 -118.49(16) . . . . ?
C8 C9 C11 F3 120.34(16) . . . . ?
C10 C7 C12 N1 26.1(2) . . . . ?
C10 C9 C11 F1 -179.97(14) . . . . ?
C10 C9 C11 F2 60.41(19) . . . . ?
C10 C9 C11 F3 -60.8(2) . . . . ?
C11 C9 C10 O1 -0.8(2) . . . . ?
C11 C9 C10 C7 -179.90(14) . . . . ?
C12 N1 C14 C15 169.25(13) . . . . ?
C12 C7 C10 O1 -2.0(2) . . . . ?
C12 C7 C10 C9 177.03(13) . . . . ?
C13 N1 C12 C7 75.23(16) . . . . ?
C13 N1 C14 C15 -70.38(17) . . . . ?
C14 N1 C12 C7 -164.03(13) . . . . ?
C14 C15 C16 C17 -174.47(15) . . . . ?
C14 C15 C19 C20 173.50(15) . . . . ?
C15 C16 C17 C18 1.1(3) . . . . ?
C15 C19 C20 C18 0.7(3) . . . . ?
C16 C15 C19 C20 -1.9(3) . . . . ?
C16 C17 C18 C20 -2.3(3) . . . . ?
C16 C17 C18 C21 175.81(15) . . . . ?
C17 C18 C20 C19 1.4(3) . . . . ?
C17 C18 C21 F4 59.0(2) . . . . ?
C17 C18 C21 F5 -60.1(2) . . . . ?
C17 C18 C21 F6 179.87(15) . . . . ?
C19 C15 C16 C17 1.0(3) . . . . ?
C20 C18 C21 F4 -122.94(17) . . . . ?
C20 C18 C21 F5 117.95(18) . . . . ?
C20 C18 C21 F6 -2.1(2) . . . . ?
C21 C18 C20 C19 -176.66(15) . . . . ?
